data_4105190
loop_
_publ_author_name
'J. Sreedhar Reddy'
'Venkataramanarao G. Anand'

_publ_contact_author_address
;
Department of Chemistry 
Indian Institute of Science Education and Research 
900 NCL Innovation Park
Dr.Homi Bhabha Road
Pune 411 008
India.
;
_publ_contact_author_email vg.anand@iiserpune.ac.in
_publ_contact_author_fax '091 20 25898022'
_publ_contact_author_name 'Venkataramanarao G. Anand'
_publ_contact_author_phone '091 20 25898021'
_publ_section_title
;
 Aromatic Expanded Isophlorins: Stable 30\p Annulene Analogues with
 Diverse Structural Features
;
_journal_name_full 'Journal of the American Chemical Society'
_journal_page_first 15433
_journal_page_last 15439
_journal_paper_doi 10.1021/ja906290d
_journal_volume 131
_journal_year 2009
_chemical_formula_sum 'C66.5 H14 Cl F30 O4.5 S2'
_chemical_formula_weight 1554.35
_chemical_name_systematic
;
 ?
;
_space_group_IT_number 14
_symmetry_cell_setting monoclinic
_symmetry_space_group_name_Hall '-P 2yn'
_symmetry_space_group_name_H-M 'P 1 21/n 1'
_atom_sites_solution_hydrogens geom
_atom_sites_solution_primary direct
_atom_sites_solution_secondary difmap
_audit_creation_method SHELXL-97
_cell_angle_alpha 90.00
_cell_angle_beta 107.115(5)
_cell_angle_gamma 90.00
_cell_formula_units_Z 4
_cell_length_a 11.2195(8)
_cell_length_b 33.928(2)
_cell_length_c 16.4312(11)
_cell_measurement_reflns_used 4552
_cell_measurement_temperature 248(2)
_cell_measurement_theta_max 19.0
_cell_measurement_theta_min 2.5
_cell_volume 5977.6(7)
_computing_cell_refinement 'APEX2/SAINT (Bruker, 2004)'
_computing_data_collection 'APEX2 (Bruker, 2004)'
_computing_data_reduction 'SAINT/XPREP (Bruker, 2004)'
_computing_molecular_graphics 'ORTEP 32 (Farrugia, 1997)'
_computing_publication_material 'SHELXL-97 (Sheldrick, 1997)'
_computing_structure_refinement 'SHELXL-97 (Sheldrick, 1997)'
_computing_structure_solution 'SIR92 (Altomare etal., 1993)'
_diffrn_ambient_temperature 248(2)
_diffrn_measured_fraction_theta_full 0.993
_diffrn_measured_fraction_theta_max 0.993
_diffrn_measurement_device_type 'Bruker axs (Kappa apex2)'
_diffrn_measurement_method '\w and \f scan'
_diffrn_radiation_monochromator graphite
_diffrn_radiation_source 'fine-focus sealed tube'
_diffrn_radiation_type MoK\a
_diffrn_radiation_wavelength 0.71073
_diffrn_reflns_av_R_equivalents 0.1007
_diffrn_reflns_av_sigmaI/netI 0.0721
_diffrn_reflns_limit_h_max 10
_diffrn_reflns_limit_h_min -10
_diffrn_reflns_limit_k_max 31
_diffrn_reflns_limit_k_min -31
_diffrn_reflns_limit_l_max 15
_diffrn_reflns_limit_l_min -15
_diffrn_reflns_number 29593
_diffrn_reflns_theta_full 19.18
_diffrn_reflns_theta_max 19.18
_diffrn_reflns_theta_min 1.77
_diffrn_standards_decay_% 0
_exptl_absorpt_coefficient_mu 0.282
_exptl_absorpt_correction_T_max 0.9543
_exptl_absorpt_correction_T_min 0.9121
_exptl_absorpt_correction_type multi-scan
_exptl_crystal_colour green
_exptl_crystal_density_diffrn 1.727
_exptl_crystal_description needle
_exptl_crystal_F_000 3072
_exptl_crystal_size_max 0.20
_exptl_crystal_size_mid 0.12
_exptl_crystal_size_min 0.08
_refine_diff_density_max 1.380
_refine_diff_density_min -0.476
_refine_diff_density_rms 0.104
_refine_ls_extinction_coef 0.00017(4)
_refine_ls_extinction_expression Fc^*^=kFc[1+0.001xFc^2^\l^3^/sin(2\q)]^-1/4^
_refine_ls_extinction_method SHELXL
_refine_ls_goodness_of_fit_ref 1.035
_refine_ls_hydrogen_treatment constr
_refine_ls_matrix_type full
_refine_ls_number_parameters 956
_refine_ls_number_reflns 4920
_refine_ls_number_restraints 45
_refine_ls_restrained_S_all 1.036
_refine_ls_R_factor_all 0.1374
_refine_ls_R_factor_gt 0.0973
_refine_ls_shift/su_max 0.000
_refine_ls_shift/su_mean 0.000
_refine_ls_structure_factor_coef Fsqd
_refine_ls_weighting_details 'calc w=1/[\s^2^(Fo^2^)+(0.1589P)^2^+40.4455P] where P=(Fo^2^+2Fc^2^)/3'
_refine_ls_weighting_scheme calc
_refine_ls_wR_factor_gt 0.2476
_refine_ls_wR_factor_ref 0.2821
_reflns_number_gt 3307
_reflns_number_total 4920
_reflns_threshold_expression >2sigma(I)
_cod_data_source_file ja906290d_si_005.cif
_cod_data_source_block s2o4
_cod_original_formula_sum 'C66.50 H14 Cl F30 O4.50 S2'
_cod_database_code 4105190

loop_
_symmetry_equiv_pos_as_xyz
'x, y, z'
'-x+1/2, y+1/2, -z+1/2'
'-x, -y, -z'
'x-1/2, -y-1/2, z-1/2'

loop_
_atom_site_label
_atom_site_type_symbol
_atom_site_fract_x
_atom_site_fract_y
_atom_site_fract_z
_atom_site_U_iso_or_equiv
_atom_site_adp_type
_atom_site_occupancy
_atom_site_symmetry_multiplicity
_atom_site_calc_flag
_atom_site_refinement_flags
_atom_site_disorder_assembly
_atom_site_disorder_group
C1 C 0.6275(10) 0.0261(3) 0.2375(7) 0.039(3) Uani 1 1 d D . .
C2 C 0.5796(11) 0.0498(4) 0.1647(7) 0.036(3) Uani 1 1 d . . .
H2 H 0.5223 0.0406 0.1152 0.043 Uiso 1 1 calc R . .
C3 C 0.6239(11) 0.0873(3) 0.1730(8) 0.036(3) Uani 1 1 d . . .
H3 H 0.5983 0.1058 0.1296 0.044 Uiso 1 1 calc R . .
C4 C 0.7095(13) 0.0960(3) 0.2499(8) 0.045(3) Uani 1 1 d D . .
C5 C 0.7626(13) 0.1326(3) 0.2776(8) 0.045(4) Uani 1 1 d . . .
C6 C 0.8325(13) 0.1437(4) 0.3595(9) 0.050(4) Uani 1 1 d . . .
C7 C 0.8814(15) 0.1809(4) 0.3916(9) 0.069(5) Uani 1 1 d . . .
H7 H 0.8820 0.2035 0.3596 0.082 Uiso 1 1 calc R . .
C8 C 0.9269(15) 0.1778(4) 0.4769(10) 0.074(5) Uani 1 1 d . . .
H8 H 0.9622 0.1981 0.5140 0.089 Uiso 1 1 calc R . .
C9 C 0.9124(14) 0.1390(4) 0.5002(9) 0.056(4) Uani 1 1 d . . .
C10 C 0.9385(12) 0.1206(4) 0.5784(8) 0.051(4) Uani 1 1 d . . .
C11 C 0.9301(13) 0.0803(4) 0.5906(9) 0.055(4) Uani 1 1 d . . .
C14 C 0.9356(14) 0.0272(4) 0.6724(9) 0.063(5) Uani 1 1 d . . .
C15 C 0.9570(12) 0.0084(3) 0.7501(8) 0.040(3) Uani 1 1 d . A .
C16 C 0.9292(11) -0.0312(3) 0.7608(7) 0.046(4) Uani 1 1 d D . .
C17 C 0.9438(10) -0.0501(3) 0.8376(8) 0.036(3) Uani 1 1 d . A .
H17 H 0.9777 -0.0380 0.8901 0.044 Uiso 1 1 calc R . .
C18 C 0.9032(11) -0.0888(3) 0.8292(7) 0.038(3) Uani 1 1 d . . .
H18 H 0.9087 -0.1051 0.8757 0.045 Uiso 1 1 calc R A .
C19 C 0.8532(12) -0.1013(3) 0.7450(7) 0.041(3) Uani 1 1 d D A .
C20 C 0.8046(12) -0.1389(3) 0.7191(8) 0.041(3) Uani 1 1 d . . .
C21 C 0.7503(13) -0.1518(3) 0.6376(9) 0.047(4) Uani 1 1 d . A .
C22 C 0.6953(14) -0.1876(4) 0.6064(9) 0.066(4) Uani 1 1 d . . .
H22 H 0.6909 -0.2097 0.6388 0.079 Uiso 1 1 calc R A .
C23 C 0.6477(14) -0.1845(4) 0.5178(9) 0.064(4) Uani 1 1 d . A .
H23 H 0.6050 -0.2041 0.4812 0.077 Uiso 1 1 calc R . .
C24 C 0.6754(14) -0.1471(4) 0.4941(9) 0.053(4) Uani 1 1 d . . .
C25 C 0.6403(13) -0.1292(3) 0.4151(8) 0.047(4) Uani 1 1 d . A .
C26 C 0.6681(13) -0.0895(4) 0.4006(9) 0.049(4) Uani 1 1 d . . .
C29 C 0.6518(13) -0.0356(4) 0.3197(9) 0.051(4) Uani 1 1 d . . .
C30 C 0.6007(13) -0.0138(4) 0.2474(8) 0.048(4) Uani 1 1 d . A .
C31 C 0.5016(13) -0.0335(3) 0.1781(7) 0.033(3) Uani 1 1 d . . .
C32 C 0.5292(13) -0.0671(4) 0.1410(8) 0.039(3) Uani 1 1 d . A .
C33 C 0.4430(16) -0.0875(4) 0.0764(9) 0.047(4) Uani 1 1 d . . .
C34 C 0.3260(17) -0.0728(5) 0.0489(8) 0.053(4) Uani 1 1 d . A .
C35 C 0.2981(14) -0.0392(5) 0.0858(11) 0.052(4) Uani 1 1 d . . .
C36 C 0.3812(15) -0.0207(4) 0.1472(9) 0.040(3) Uani 1 1 d . A .
C37 C 0.7337(12) 0.1642(3) 0.2133(8) 0.033(3) Uani 1 1 d . . .
C38 C 0.7908(12) 0.1666(3) 0.1532(10) 0.043(4) Uani 1 1 d . . .
C39 C 0.7689(13) 0.1946(4) 0.0899(10) 0.048(4) Uani 1 1 d . . .
C40 C 0.6819(15) 0.2221(4) 0.0874(9) 0.047(4) Uani 1 1 d . . .
C41 C 0.6210(13) 0.2211(4) 0.1462(10) 0.044(4) Uani 1 1 d . . .
C42 C 0.6414(12) 0.1935(4) 0.2070(9) 0.042(3) Uani 1 1 d . . .
C43 C 0.9684(14) 0.1464(4) 0.6539(9) 0.043(3) Uani 1 1 d . . .
C44 C 1.0765(16) 0.1433(3) 0.7161(10) 0.049(4) Uani 1 1 d . . .
C45 C 1.1098(15) 0.1653(4) 0.7901(10) 0.053(4) Uani 1 1 d . . .
C46 C 1.026(2) 0.1911(4) 0.8024(9) 0.058(4) Uani 1 1 d . . .
C47 C 0.9155(19) 0.1954(4) 0.7424(13) 0.066(4) Uani 1 1 d . . .
C48 C 0.8863(14) 0.1737(4) 0.6716(11) 0.054(4) Uani 1 1 d . . .
C49 C 1.0197(12) 0.0322(3) 0.8269(7) 0.029(3) Uani 1 1 d U . .
C50 C 1.1363(14) 0.0239(4) 0.8759(9) 0.042(3) Uani 1 1 d . A .
C51 C 1.2023(14) 0.0481(5) 0.9413(9) 0.059(4) Uani 1 1 d . . .
C52 C 1.1502(17) 0.0825(5) 0.9553(10) 0.062(4) Uani 1 1 d U A .
C53 C 1.0359(15) 0.0911(4) 0.9111(9) 0.053(4) Uani 1 1 d U . .
C54 C 0.9694(14) 0.0669(4) 0.8484(9) 0.048(4) Uani 1 1 d . A .
C55 C 0.7957(12) -0.1665(3) 0.7871(7) 0.033(3) Uani 1 1 d . A .
C56 C 0.7149(13) -0.1623(3) 0.8338(9) 0.043(4) Uani 1 1 d . . .
C57 C 0.7100(14) -0.1873(5) 0.8959(10) 0.057(4) Uani 1 1 d U A .
C58 C 0.7858(16) -0.2189(4) 0.9140(9) 0.062(5) Uani 1 1 d . . .
C59 C 0.8681(14) -0.2250(4) 0.8687(11) 0.057(4) Uani 1 1 d U A .
C60 C 0.8700(14) -0.1994(4) 0.8067(9) 0.052(4) Uani 1 1 d . . .
C61 C 0.5729(14) -0.1518(4) 0.3403(7) 0.039(3) Uani 1 1 d . . .
C62 C 0.6292(13) -0.1822(4) 0.3098(10) 0.046(4) Uani 1 1 d . A .
C63 C 0.572(2) -0.2027(4) 0.2400(13) 0.067(5) Uani 1 1 d . . .
C64 C 0.452(2) -0.1932(5) 0.1937(10) 0.078(5) Uani 1 1 d . A .
C65 C 0.3942(15) -0.1637(5) 0.2205(11) 0.058(4) Uani 1 1 d . . .
C66 C 0.4486(15) -0.1433(4) 0.2920(10) 0.048(4) Uani 1 1 d . A .
O1 O 0.6107(8) -0.0739(2) 0.3224(5) 0.046(2) Uani 1 1 d . A .
O2 O 0.7433(8) -0.1270(2) 0.5672(6) 0.052(2) Uani 1 1 d . A .
O3 O 0.9561(8) 0.0670(2) 0.6732(5) 0.051(2) Uani 1 1 d . . .
O4 O 0.8563(8) 0.1181(2) 0.4259(6) 0.053(2) Uani 1 1 d . . .
F1 F 0.6438(8) -0.08151(19) 0.1619(5) 0.061(2) Uani 1 1 d . . .
F2 F 0.4708(9) -0.1202(2) 0.0427(5) 0.085(3) Uani 1 1 d . A .
F3 F 0.2364(9) -0.0910(3) -0.0118(6) 0.099(3) Uani 1 1 d . . .
F4 F 0.1783(8) -0.0246(2) 0.0570(5) 0.081(3) Uani 1 1 d . A .
F5 F 0.3472(7) 0.0117(2) 0.1828(5) 0.068(2) Uani 1 1 d . . .
F6 F 0.8848(7) 0.1408(2) 0.1509(5) 0.068(2) Uani 1 1 d . . .
F7 F 0.8329(8) 0.1966(2) 0.0318(5) 0.080(3) Uani 1 1 d . . .
F8 F 0.6538(8) 0.2500(2) 0.0268(5) 0.077(3) Uani 1 1 d . . .
F9 F 0.5319(8) 0.2485(2) 0.1439(5) 0.079(3) Uani 1 1 d . . .
F10 F 0.5797(8) 0.1930(2) 0.2643(6) 0.074(2) Uani 1 1 d . . .
F11 F 0.7745(9) 0.1772(2) 0.6148(6) 0.084(3) Uani 1 1 d . . .
F12 F 0.8297(9) 0.2219(3) 0.7537(6) 0.099(3) Uani 1 1 d . . .
F13 F 1.0523(10) 0.2139(2) 0.8736(6) 0.098(3) Uani 1 1 d . . .
F14 F 1.2199(9) 0.1612(2) 0.8502(5) 0.079(3) Uani 1 1 d . . .
F15 F 1.1678(7) 0.1178(2) 0.7089(5) 0.063(2) Uani 1 1 d . . .
F16 F 0.8528(8) 0.0764(2) 0.8038(6) 0.074(2) Uani 1 1 d . . .
F19 F 1.3201(9) 0.0386(3) 0.9854(6) 0.108(4) Uani 1 1 d . A .
F17 F 0.9824(11) 0.1240(2) 0.9298(6) 0.116(4) Uani 1 1 d . A .
F18 F 1.2187(11) 0.1063(3) 1.0178(6) 0.132(5) Uani 1 1 d . . .
F20 F 1.1922(7) -0.0087(2) 0.8609(5) 0.074(2) Uani 1 1 d . . .
F21 F 0.6352(7) -0.1312(2) 0.8160(5) 0.073(2) Uani 1 1 d . A .
F22 F 0.6259(9) -0.1801(3) 0.9406(6) 0.096(3) Uani 1 1 d . . .
F23 F 0.7772(11) -0.2441(3) 0.9750(5) 0.110(4) Uani 1 1 d . A .
F24 F 0.9424(9) -0.2572(2) 0.8848(6) 0.101(3) Uani 1 1 d . . .
F25 F 0.9536(8) -0.2067(2) 0.7627(5) 0.072(2) Uani 1 1 d . A .
F26 F 0.7483(8) -0.19187(19) 0.3531(5) 0.067(2) Uani 1 1 d . . .
F27 F 0.6345(10) -0.2321(3) 0.2151(6) 0.107(3) Uani 1 1 d . A .
F28 F 0.3998(12) -0.2139(3) 0.1247(6) 0.131(4) Uani 1 1 d . . .
F29 F 0.2774(9) -0.1548(3) 0.1725(7) 0.111(4) Uani 1 1 d . A .
F30 F 0.3861(8) -0.1153(2) 0.3154(6) 0.085(3) Uani 1 1 d . . .
S1 S 0.7377(3) 0.05347(9) 0.3139(2) 0.0546(11) Uani 1 1 d D . .
S2 S 0.8704(4) -0.06383(9) 0.6760(2) 0.0441(15) Uani 0.887(8) 1 d PD A 1
S2' S 0.794(2) -0.0558(4) 0.6972(19) 0.0441(15) Uani 0.112(7) 1 d PD A 2
O5 O 0.407(3) -0.0425(9) 0.453(2) 0.152(11) Uiso 0.50 1 d P . .
C67 C 0.474(3) 0.0768(7) 0.3699(18) 0.099(11) Uani 0.50 1 d PDU . .
H67A H 0.3879 0.0847 0.3480 0.119 Uiso 0.50 1 calc PR . .
H67B H 0.5066 0.0721 0.3220 0.119 Uiso 0.50 1 calc PR . .
Cl1 Cl 0.5606(12) 0.1136(5) 0.4347(11) 0.199(7) Uani 0.50 1 d PD . .
Cl2 Cl 0.4855(17) 0.0352(8) 0.4282(15) 0.305(14) Uani 0.50 1 d PD . .
C27 C 0.7498(19) -0.0613(4) 0.4500(10) 0.108(7) Uani 1 1 d . A .
H27 H 0.8001 -0.0640 0.5059 0.129 Uiso 1 1 calc R . .
C28 C 0.7397(19) -0.0289(4) 0.3986(11) 0.105(7) Uani 1 1 d . A .
H28 H 0.7851 -0.0058 0.4140 0.126 Uiso 1 1 calc R . .
C12 C 0.901(2) 0.0480(5) 0.5361(10) 0.120(8) Uani 1 1 d . . .
H12 H 0.8866 0.0481 0.4774 0.144 Uiso 1 1 calc R . .
C13 C 0.899(2) 0.0153(4) 0.5880(10) 0.131(9) Uani 1 1 d . . .
H13 H 0.8755 -0.0101 0.5688 0.157 Uiso 1 1 calc R . .

loop_
_atom_site_aniso_label
_atom_site_aniso_U_11
_atom_site_aniso_U_22
_atom_site_aniso_U_33
_atom_site_aniso_U_23
_atom_site_aniso_U_13
_atom_site_aniso_U_12
C1 0.049(9) 0.033(8) 0.033(8) -0.005(7) 0.007(7) -0.007(7)
C2 0.036(8) 0.040(9) 0.021(8) 0.004(7) -0.007(6) 0.000(7)
C3 0.043(9) 0.026(8) 0.032(9) 0.008(6) -0.001(7) 0.005(6)
C4 0.060(10) 0.033(9) 0.040(10) 0.000(7) 0.014(8) 0.003(7)
C5 0.080(10) 0.020(8) 0.033(10) 0.008(8) 0.012(8) -0.009(7)
C6 0.074(11) 0.037(9) 0.023(9) 0.007(8) -0.011(8) 0.002(8)
C7 0.115(14) 0.033(9) 0.037(11) 0.004(7) -0.009(9) -0.030(8)
C8 0.113(14) 0.034(10) 0.043(12) 0.007(8) -0.027(9) -0.019(8)
C9 0.087(11) 0.042(10) 0.020(9) -0.002(9) -0.015(8) -0.014(8)
C10 0.062(10) 0.041(10) 0.033(10) 0.008(9) -0.011(7) -0.010(7)
C11 0.082(11) 0.039(10) 0.032(10) 0.007(9) -0.003(8) -0.012(8)
C14 0.101(13) 0.018(9) 0.044(12) 0.000(8) -0.018(9) -0.022(7)
C15 0.067(10) 0.018(8) 0.027(8) 0.012(7) 0.000(7) -0.013(6)
C16 0.067(10) 0.022(8) 0.034(9) 0.010(7) -0.007(7) -0.002(7)
C17 0.034(8) 0.022(8) 0.046(10) -0.007(7) 0.000(6) -0.005(6)
C18 0.047(8) 0.034(9) 0.022(9) 0.011(6) -0.004(7) 0.000(6)
C19 0.059(9) 0.028(8) 0.026(9) 0.001(6) -0.003(7) -0.008(7)
C20 0.053(9) 0.035(9) 0.027(9) 0.005(8) -0.002(7) -0.017(7)
C21 0.073(10) 0.024(8) 0.039(10) 0.016(8) 0.006(8) -0.003(7)
C22 0.104(13) 0.042(10) 0.046(11) 0.007(8) 0.013(9) -0.024(9)
C23 0.088(12) 0.045(10) 0.047(11) 0.008(8) -0.001(9) -0.029(8)
C24 0.092(12) 0.025(8) 0.041(11) -0.004(9) 0.015(9) -0.006(8)
C25 0.080(11) 0.024(8) 0.037(10) 0.006(8) 0.018(8) -0.006(7)
C26 0.063(10) 0.049(11) 0.030(9) 0.008(8) 0.005(8) 0.010(8)
C29 0.081(11) 0.031(9) 0.033(10) 0.002(8) 0.005(9) -0.018(8)
C30 0.069(10) 0.035(9) 0.033(9) 0.009(8) 0.004(8) -0.018(8)
C31 0.040(11) 0.021(8) 0.033(8) 0.000(7) 0.003(8) -0.008(7)
C32 0.032(10) 0.041(9) 0.037(9) 0.010(8) -0.001(8) -0.002(8)
C33 0.053(12) 0.046(10) 0.040(10) 0.000(9) 0.010(9) -0.002(10)
C34 0.072(14) 0.048(10) 0.029(9) -0.008(8) -0.002(10) -0.038(10)
C35 0.032(11) 0.060(11) 0.057(11) 0.028(10) 0.004(10) -0.002(9)
C36 0.035(11) 0.043(9) 0.040(9) -0.005(8) 0.008(9) -0.003(9)
C37 0.041(9) 0.031(9) 0.025(8) -0.003(7) 0.007(7) -0.016(7)
C38 0.042(10) 0.015(8) 0.054(11) 0.000(8) -0.015(9) 0.004(7)
C39 0.041(9) 0.045(10) 0.059(11) -0.011(9) 0.019(9) -0.006(8)
C40 0.076(12) 0.034(9) 0.022(9) 0.013(8) 0.001(9) -0.017(9)
C41 0.058(10) 0.018(8) 0.050(10) -0.004(8) 0.005(9) 0.009(7)
C42 0.049(10) 0.031(8) 0.041(10) 0.001(8) 0.008(8) 0.002(8)
C43 0.045(10) 0.029(8) 0.037(10) 0.000(8) -0.014(9) -0.014(8)
C44 0.079(14) 0.019(8) 0.049(11) -0.013(8) 0.018(11) -0.017(8)
C45 0.055(12) 0.047(10) 0.053(12) 0.001(9) 0.010(11) -0.002(9)
C46 0.097(15) 0.046(10) 0.021(10) -0.007(9) 0.003(11) -0.012(11)
C47 0.091(15) 0.045(10) 0.072(14) 0.008(11) 0.036(13) 0.014(11)
C48 0.049(12) 0.040(9) 0.056(12) -0.002(9) -0.010(10) -0.006(9)
C49 0.037(7) 0.017(6) 0.030(7) 0.002(5) 0.003(6) 0.004(6)
C50 0.055(11) 0.034(8) 0.043(10) 0.003(7) 0.024(9) 0.004(8)
C51 0.031(10) 0.097(13) 0.036(10) 0.027(10) -0.010(8) -0.021(9)
C52 0.080(9) 0.063(8) 0.047(8) 0.003(7) 0.023(7) -0.023(7)
C53 0.076(8) 0.038(7) 0.050(8) -0.011(6) 0.028(7) -0.007(7)
C54 0.052(11) 0.040(9) 0.049(10) 0.018(8) 0.011(8) -0.006(8)
C55 0.035(9) 0.026(8) 0.029(8) -0.002(7) -0.005(7) 0.004(7)
C56 0.038(9) 0.024(8) 0.055(10) 0.001(7) -0.005(8) 0.005(7)
C57 0.054(8) 0.060(8) 0.055(8) -0.010(7) 0.014(7) -0.030(7)
C58 0.094(13) 0.033(9) 0.036(10) 0.020(8) -0.015(9) -0.023(9)
C59 0.058(8) 0.046(8) 0.058(8) 0.013(7) 0.003(7) -0.002(7)
C60 0.057(10) 0.055(10) 0.050(10) -0.009(9) 0.024(9) -0.014(9)
C61 0.064(12) 0.021(8) 0.021(8) 0.000(7) -0.005(9) -0.016(8)
C62 0.044(11) 0.020(8) 0.061(11) 0.014(9) -0.004(9) 0.003(8)
C63 0.119(18) 0.028(10) 0.062(13) -0.020(10) 0.038(13) -0.015(11)
C64 0.117(18) 0.045(12) 0.043(12) -0.015(10) -0.019(12) -0.029(12)
C65 0.060(13) 0.035(9) 0.062(12) -0.006(9) -0.007(11) -0.009(9)
C66 0.068(13) 0.022(8) 0.052(11) -0.007(8) 0.013(10) -0.008(9)
O1 0.064(6) 0.033(6) 0.034(6) 0.001(4) 0.002(5) -0.009(5)
O2 0.074(7) 0.039(5) 0.037(6) -0.006(5) 0.007(5) -0.012(5)
O3 0.073(7) 0.025(6) 0.036(6) 0.004(4) -0.014(5) -0.011(4)
O4 0.069(7) 0.037(5) 0.035(6) 0.012(6) -0.014(5) -0.005(5)
F1 0.058(6) 0.045(4) 0.075(6) 0.000(4) 0.014(5) 0.004(4)
F2 0.131(8) 0.046(5) 0.080(6) -0.028(5) 0.037(6) 0.002(5)
F3 0.103(8) 0.110(7) 0.062(6) -0.013(6) -0.008(6) -0.054(6)
F4 0.043(6) 0.102(6) 0.085(6) 0.031(5) 0.001(5) -0.015(5)
F5 0.069(6) 0.054(5) 0.091(6) 0.002(5) 0.040(5) 0.010(4)
F6 0.060(5) 0.061(5) 0.071(6) -0.002(4) 0.002(4) 0.015(5)
F7 0.086(7) 0.096(6) 0.067(6) 0.000(5) 0.037(6) -0.007(5)
F8 0.131(8) 0.038(4) 0.047(5) 0.007(4) 0.005(5) -0.002(4)
F9 0.093(7) 0.040(5) 0.091(7) 0.002(4) 0.005(5) 0.028(5)
F10 0.082(6) 0.074(6) 0.079(6) -0.003(5) 0.046(6) -0.001(5)
F11 0.068(7) 0.074(6) 0.082(7) 0.017(5) -0.020(6) 0.011(5)
F12 0.117(8) 0.074(6) 0.114(8) 0.013(5) 0.048(7) 0.033(6)
F13 0.145(9) 0.073(6) 0.067(7) -0.023(5) 0.017(6) 0.005(6)
F14 0.075(7) 0.076(6) 0.060(6) -0.005(4) -0.018(5) -0.005(5)
F15 0.080(6) 0.051(5) 0.055(5) -0.004(4) 0.013(5) 0.006(5)
F16 0.057(6) 0.061(5) 0.105(7) 0.031(5) 0.026(5) 0.024(4)
F19 0.060(7) 0.174(10) 0.071(6) 0.044(6) -0.011(5) -0.047(6)
F17 0.211(11) 0.048(5) 0.135(9) -0.020(5) 0.120(9) -0.001(6)
F18 0.205(12) 0.136(9) 0.055(6) -0.047(6) 0.038(7) -0.120(9)
F20 0.059(6) 0.078(6) 0.088(6) 0.015(5) 0.026(5) 0.019(5)
F21 0.059(5) 0.071(6) 0.084(6) -0.008(5) 0.013(5) 0.008(5)
F22 0.110(8) 0.112(7) 0.081(7) -0.027(5) 0.053(6) -0.045(6)
F23 0.193(11) 0.075(6) 0.046(6) 0.018(5) 0.010(6) -0.054(6)
F24 0.112(8) 0.054(5) 0.103(7) 0.016(5) -0.023(6) 0.027(5)
F25 0.071(6) 0.060(5) 0.082(6) -0.005(4) 0.019(5) 0.001(4)
F26 0.067(6) 0.044(5) 0.081(6) 0.010(4) 0.009(5) 0.007(4)
F27 0.158(10) 0.061(6) 0.106(8) -0.022(6) 0.045(7) 0.021(6)
F28 0.193(12) 0.085(7) 0.076(7) -0.034(6) -0.022(8) -0.012(7)
F29 0.069(7) 0.099(7) 0.119(8) 0.020(6) -0.045(6) -0.019(6)
F30 0.085(7) 0.058(5) 0.109(7) 0.002(5) 0.025(6) 0.008(5)
S1 0.073(3) 0.037(2) 0.044(2) 0.0051(17) 0.001(2) -0.0074(18)
S2 0.066(4) 0.024(2) 0.036(2) -0.0011(17) 0.006(2) -0.010(2)
S2' 0.066(4) 0.024(2) 0.036(2) -0.0011(17) 0.006(2) -0.010(2)
C67 0.084(14) 0.117(15) 0.100(14) -0.004(10) 0.033(10) 0.024(10)
Cl1 0.115(10) 0.274(18) 0.254(18) -0.070(14) 0.123(12) 0.025(11)
Cl2 0.171(17) 0.46(3) 0.36(3) 0.14(3) 0.19(2) 0.16(2)
C27 0.20(2) 0.045(10) 0.056(11) -0.016(10) -0.004(12) -0.062(12)
C28 0.17(2) 0.042(10) 0.061(13) 0.013(9) -0.022(13) -0.047(11)
C12 0.23(2) 0.049(11) 0.038(10) 0.002(10) -0.022(12) -0.062(12)
C13 0.27(3) 0.037(10) 0.044(12) 0.007(10) -0.028(13) -0.044(12)

loop_
_atom_type_symbol
_atom_type_description
_atom_type_scat_dispersion_real
_atom_type_scat_dispersion_imag
_atom_type_scat_source
C C 0.0033 0.0016 'International Tables Vol C Tables 4.2.6.8 and 6.1.1.4'
H H 0.0000 0.0000 'International Tables Vol C Tables 4.2.6.8 and 6.1.1.4'
O O 0.0106 0.0060 'International Tables Vol C Tables 4.2.6.8 and 6.1.1.4'
F F 0.0171 0.0103 'International Tables Vol C Tables 4.2.6.8 and 6.1.1.4'
S S 0.1246 0.1234 'International Tables Vol C Tables 4.2.6.8 and 6.1.1.4'
Cl Cl 0.1484 0.1585 'International Tables Vol C Tables 4.2.6.8 and 6.1.1.4'

loop_
_geom_angle_atom_site_label_1
_geom_angle_atom_site_label_2
_geom_angle_atom_site_label_3
_geom_angle
_geom_angle_site_symmetry_3
C30 C1 C2 127.3(9) .
C30 C1 S1 124.0(9) .
C2 C1 S1 108.6(8) .
C3 C2 C1 114.3(10) .
C3 C2 H2 122.8 .
C1 C2 H2 122.8 .
C2 C3 C4 115.5(10) .
C2 C3 H3 122.2 .
C4 C3 H3 122.2 .
C3 C4 C5 127.4(10) .
C3 C4 S1 109.0(8) .
C5 C4 S1 123.5(10) .
C4 C5 C6 128.4(11) .
C4 C5 C37 115.6(11) .
C6 C5 C37 115.9(10) .
O4 C6 C5 121.5(11) .
O4 C6 C7 108.0(11) .
C5 C6 C7 130.4(12) .
C8 C7 C6 107.7(12) .
C8 C7 H7 126.2 .
C6 C7 H7 126.2 .
C7 C8 C9 108.8(12) .
C7 C8 H8 125.6 .
C9 C8 H8 125.6 .
C10 C9 O4 120.3(11) .
C10 C9 C8 132.3(13) .
O4 C9 C8 107.3(11) .
C9 C10 C11 125.0(12) .
C9 C10 C43 116.7(11) .
C11 C10 C43 118.1(12) .
O3 C11 C12 108.5(11) .
O3 C11 C10 117.5(11) .
C12 C11 C10 134.0(13) .
O3 C14 C15 117.5(11) .
O3 C14 C13 107.1(11) .
C15 C14 C13 135.3(12) .
C14 C15 C16 124.9(11) .
C14 C15 C49 116.3(10) .
C16 C15 C49 118.7(10) .
C17 C16 C15 126.1(9) .
C17 C16 S2 110.4(8) .
C15 C16 S2 123.5(9) .
C17 C16 S2' 99.8(12) .
C15 C16 S2' 124.0(10) .
S2 C16 S2' 34.7(12) .
C18 C17 C16 113.7(10) .
C18 C17 H17 123.1 .
C16 C17 H17 123.1 .
C17 C18 C19 114.2(10) .
C17 C18 H18 122.9 .
C19 C18 H18 122.9 .
C18 C19 C20 125.6(9) .
C18 C19 S2 109.5(8) .
C20 C19 S2 124.8(9) .
C18 C19 S2' 99.4(12) .
C20 C19 S2' 126.6(10) .
S2 C19 S2' 34.8(12) .
C21 C20 C19 127.6(11) .
C21 C20 C55 115.0(10) .
C19 C20 C55 116.9(10) .
C20 C21 C22 131.5(12) .
C20 C21 O2 120.6(11) .
C22 C21 O2 107.9(11) .
C21 C22 C23 108.1(11) .
C21 C22 H22 125.9 .
C23 C22 H22 125.9 .
C24 C23 C22 108.2(12) .
C24 C23 H23 125.9 .
C22 C23 H23 125.9 .
C25 C24 C23 129.9(13) .
C25 C24 O2 121.6(11) .
C23 C24 O2 108.4(11) .
C24 C25 C26 124.2(12) .
C24 C25 C61 119.5(11) .
C26 C25 C61 116.3(11) .
O1 C26 C27 108.9(12) .
O1 C26 C25 117.6(12) .
C27 C26 C25 133.4(14) .
C30 C29 O1 118.4(12) .
C30 C29 C28 135.8(13) .
O1 C29 C28 105.8(11) .
C29 C30 C1 124.7(12) .
C29 C30 C31 116.4(10) .
C1 C30 C31 118.7(11) .
C36 C31 C32 115.4(12) .
C36 C31 C30 124.9(12) .
C32 C31 C30 119.8(13) .
F1 C32 C31 121.5(13) .
F1 C32 C33 114.6(13) .
C31 C32 C33 123.8(13) .
F2 C33 C34 119.8(15) .
F2 C33 C32 122.9(15) .
C34 C33 C32 117.3(13) .
F3 C34 C33 121.3(16) .
F3 C34 C35 119.6(18) .
C33 C34 C35 119.0(13) .
C36 C35 C34 122.4(14) .
C36 C35 F4 119.3(16) .
C34 C35 F4 118.3(17) .
C35 C36 F5 119.7(14) .
C35 C36 C31 122.1(13) .
F5 C36 C31 118.2(13) .
C38 C37 C42 113.8(11) .
C38 C37 C5 121.7(12) .
C42 C37 C5 124.4(13) .
C37 C38 C39 125.9(12) .
C37 C38 F6 121.4(13) .
C39 C38 F6 112.6(15) .
C40 C39 F7 118.4(15) .
C40 C39 C38 118.0(13) .
F7 C39 C38 123.5(14) .
C41 C40 F8 119.7(15) .
C41 C40 C39 118.8(12) .
F8 C40 C39 121.5(15) .
C40 C41 C42 123.0(13) .
C40 C41 F9 119.4(14) .
C42 C41 F9 117.5(14) .
F10 C42 C41 122.0(13) .
F10 C42 C37 117.6(12) .
C41 C42 C37 120.4(13) .
C44 C43 C48 113.4(13) .
C44 C43 C10 121.8(13) .
C48 C43 C10 124.7(14) .
C43 C44 F15 121.0(13) .
C43 C44 C45 125.4(14) .
F15 C44 C45 113.6(15) .
C46 C45 F14 119.3(15) .
C46 C45 C44 117.7(15) .
F14 C45 C44 123.0(15) .
C45 C46 C47 119.7(14) .
C45 C46 F13 121.2(17) .
C47 C46 F13 119.0(18) .
C48 C47 C46 121.0(14) .
C48 C47 F12 118.6(19) .
C46 C47 F12 120.4(18) .
F11 C48 C47 120.1(16) .
F11 C48 C43 117.1(15) .
C47 C48 C43 122.8(14) .
C50 C49 C54 114.7(11) .
C50 C49 C15 121.8(11) .
C54 C49 C15 123.1(12) .
F20 C50 C49 119.4(12) .
F20 C50 C51 117.7(14) .
C49 C50 C51 122.9(12) .
F19 C51 C52 121.2(16) .
F19 C51 C50 119.5(16) .
C52 C51 C50 119.1(14) .
C53 C52 F18 122.3(17) .
C53 C52 C51 119.9(15) .
F18 C52 C51 117.8(17) .
C52 C53 F17 119.3(15) .
C52 C53 C54 121.1(14) .
F17 C53 C54 119.6(15) .
F16 C54 C53 120.0(13) .
F16 C54 C49 117.9(12) .
C53 C54 C49 122.0(13) .
C56 C55 C60 114.4(12) .
C56 C55 C20 124.3(12) .
C60 C55 C20 121.3(13) .
C57 C56 F21 118.8(15) .
C57 C56 C55 123.3(12) .
F21 C56 C55 117.9(12) .
C56 C57 C58 120.4(15) .
C56 C57 F22 118.9(15) .
C58 C57 F22 120.7(16) .
F23 C58 C57 119.5(18) .
F23 C58 C59 121.4(16) .
C57 C58 C59 119.0(13) .
C60 C59 F24 121.6(16) .
C60 C59 C58 118.8(14) .
F24 C59 C58 119.6(15) .
C59 C60 F25 116.7(14) .
C59 C60 C55 124.1(14) .
F25 C60 C55 119.2(13) .
C62 C61 C66 115.5(12) .
C62 C61 C25 121.4(14) .
C66 C61 C25 123.0(13) .
C63 C62 F26 118.6(16) .
C63 C62 C61 122.9(14) .
F26 C62 C61 118.4(14) .
C62 C63 F27 119(2) .
C62 C63 C64 120.2(15) .
F27 C63 C64 121.1(18) .
F28 C64 C65 123(2) .
F28 C64 C63 118(2) .
C65 C64 C63 118.8(14) .
C64 C65 C66 122.5(15) .
C64 C65 F29 117.1(17) .
C66 C65 F29 120.4(16) .
F30 C66 C65 119.2(15) .
F30 C66 C61 120.7(14) .
C65 C66 C61 120.1(13) .
C26 O1 C29 109.1(9) .
C24 O2 C21 107.2(9) .
C14 O3 C11 109.1(9) .
C6 O4 C9 108.1(9) .
C1 S1 C4 92.5(6) .
C16 S2 C19 91.8(6) .
C19 S2' C16 90.2(8) .
Cl2 C67 Cl1 108.6(19) .
Cl2 C67 H67A 110.0 .
Cl1 C67 H67A 110.0 .
Cl2 C67 H67B 110.0 .
Cl1 C67 H67B 110.0 .
H67A C67 H67B 108.4 .
C67 Cl2 O5 112(2) 3_656
C28 C27 C26 105.6(14) .
C28 C27 H27 127.2 .
C26 C27 H27 127.2 .
C27 C28 C29 110.5(13) .
C27 C28 H28 124.7 .
C29 C28 H28 124.7 .
C11 C12 C13 105.9(13) .
C11 C12 H12 127.1 .
C13 C12 H12 127.1 .
C14 C13 C12 109.0(13) .
C14 C13 H13 125.5 .
C12 C13 H13 125.5 .

loop_
_geom_bond_atom_site_label_1
_geom_bond_atom_site_label_2
_geom_bond_distance
_geom_bond_site_symmetry_2
C1 C30 1.406(16) .
C1 C2 1.411(15) .
C1 S1 1.747(8) .
C2 C3 1.357(15) .
C2 H2 0.9300 .
C3 C4 1.376(16) .
C3 H3 0.9300 .
C4 C5 1.392(16) .
C4 S1 1.759(8) .
C5 C6 1.396(17) .
C5 C37 1.474(16) .
C6 O4 1.358(14) .
C6 C7 1.414(17) .
C7 C8 1.347(18) .
C7 H7 0.9300 .
C8 C9 1.394(17) .
C8 H8 0.9300 .
C9 C10 1.380(17) .
C9 O4 1.391(14) .
C10 C11 1.388(17) .
C10 C43 1.473(18) .
C11 O3 1.378(14) .
C11 C12 1.391(19) .
C14 O3 1.371(13) .
C14 C15 1.383(17) .
C14 C13 1.385(19) .
C15 C16 1.402(15) .
C15 C49 1.488(16) .
C16 C17 1.382(15) .
C16 S2 1.749(8) .
C16 S2' 1.776(11) .
C17 C18 1.383(15) .
C17 H17 0.9300 .
C18 C19 1.397(15) .
C18 H18 0.9300 .
C19 C20 1.403(15) .
C19 S2 1.750(8) .
C19 S2' 1.770(11) .
C20 C21 1.370(16) .
C20 C55 1.485(16) .
C21 C22 1.388(17) .
C21 O2 1.415(14) .
C22 C23 1.399(18) .
C22 H22 0.9300 .
C23 C24 1.389(17) .
C23 H23 0.9300 .
C24 C25 1.381(17) .
C24 O2 1.397(14) .
C25 C26 1.416(17) .
C25 C61 1.459(17) .
C26 O1 1.364(14) .
C26 C27 1.408(19) .
C29 C30 1.374(17) .
C29 O1 1.384(14) .
C29 C28 1.397(19) .
C30 C31 1.496(16) .
C31 C36 1.367(16) .
C31 C32 1.369(16) .
C32 F1 1.324(13) .
C32 C33 1.392(17) .
C33 F2 1.316(14) .
C33 C34 1.353(18) .
C34 F3 1.341(15) .
C34 C35 1.369(19) .
C35 C36 1.315(18) .
C35 F4 1.380(15) .
C36 F5 1.350(14) .
C37 C38 1.328(17) .
C37 C42 1.418(17) .
C38 C39 1.377(18) .
C38 F6 1.380(14) .
C39 C40 1.342(18) .
C39 F7 1.354(15) .
C40 C41 1.339(18) .
C40 F8 1.342(14) .
C41 C42 1.339(17) .
C41 F9 1.355(14) .
C42 F10 1.322(14) .
C43 C44 1.340(17) .
C43 C48 1.397(19) .
C44 F15 1.371(15) .
C44 C45 1.381(19) .
C45 C46 1.34(2) .
C45 F14 1.343(15) .
C46 C47 1.35(2) .
C46 F13 1.361(15) .
C47 C48 1.33(2) .
C47 F12 1.369(16) .
C48 F11 1.331(15) .
C49 C50 1.349(17) .
C49 C54 1.395(17) .
C50 F20 1.330(13) .
C50 C51 1.381(18) .
C51 F19 1.347(15) .
C51 C52 1.36(2) .
C52 C53 1.308(19) .
C52 F18 1.353(17) .
C53 F17 1.345(15) .
C53 C54 1.358(18) .
C54 F16 1.337(14) .
C55 C56 1.357(17) .
C55 C60 1.371(17) .
C56 C57 1.339(19) .
C56 F21 1.360(13) .
C57 C58 1.35(2) .
C57 F22 1.378(16) .
C58 F23 1.342(15) .
C58 C59 1.36(2) .
C59 C60 1.344(19) .
C59 F24 1.352(16) .
C60 F25 1.365(15) .
C61 C62 1.378(18) .
C61 C66 1.417(18) .
C62 C63 1.33(2) .
C62 F26 1.356(14) .
C63 F27 1.353(17) .
C63 C64 1.38(2) .
C64 F28 1.313(17) .
C64 C65 1.33(2) .
C65 C66 1.346(19) .
C65 F29 1.350(16) .
C66 F30 1.305(14) .
O5 Cl2 1.98(4) 3_656
C67 Cl2 1.689(19) .
C67 Cl1 1.741(19) .
C67 H67A 0.9700 .
C67 H67B 0.9700 .
Cl2 O5 1.98(4) 3_656
C27 C28 1.37(2) .
C27 H27 0.9300 .
C28 H28 0.9300 .
C12 C13 1.41(2) .
C12 H12 0.9300 .
C13 H13 0.9300 .

loop_
_geom_torsion_atom_site_label_1
_geom_torsion_atom_site_label_2
_geom_torsion_atom_site_label_3
_geom_torsion_atom_site_label_4
_geom_torsion
_geom_torsion_site_symmetry_4
C30 C1 C2 C3 -178.9(12) .
S1 C1 C2 C3 -3.2(13) .
C1 C2 C3 C4 1.0(16) .
C2 C3 C4 C5 -174.9(12) .
C2 C3 C4 S1 1.7(14) .
C3 C4 C5 C6 168.1(14) .
S1 C4 C5 C6 -8(2) .
C3 C4 C5 C37 -7(2) .
S1 C4 C5 C37 176.6(10) .
C4 C5 C6 O4 -1(2) .
C37 C5 C6 O4 174.4(12) .
C4 C5 C6 C7 -175.5(15) .
C37 C5 C6 C7 0(2) .
O4 C6 C7 C8 -3.6(18) .
C5 C6 C7 C8 171.6(15) .
C6 C7 C8 C9 2.1(19) .
C7 C8 C9 C10 -177.2(16) .
C7 C8 C9 O4 0.2(18) .
O4 C9 C10 C11 10(2) .
C8 C9 C10 C11 -173.0(16) .
O4 C9 C10 C43 -165.4(12) .
C8 C9 C10 C43 12(3) .
C9 C10 C11 O3 -178.1(13) .
C43 C10 C11 O3 -3(2) .
C9 C10 C11 C12 3(3) .
C43 C10 C11 C12 177.9(19) .
O3 C14 C15 C16 173.4(12) .
C13 C14 C15 C16 -8(3) .
O3 C14 C15 C49 -9.7(19) .
C13 C14 C15 C49 169(2) .
C14 C15 C16 C17 -176.5(13) .
C49 C15 C16 C17 7(2) .
C14 C15 C16 S2 4(2) .
C49 C15 C16 S2 -173.3(10) .
C14 C15 C16 S2' -38(2) .
C49 C15 C16 S2' 144.7(19) .
C15 C16 C17 C18 177.0(12) .
S2 C16 C17 C18 -3.2(13) .
S2' C16 C17 C18 31.2(15) .
C16 C17 C18 C19 -1.1(15) .
C17 C18 C19 C20 -179.4(12) .
C17 C18 C19 S2 4.8(13) .
C17 C18 C19 S2' -29.7(16) .
C18 C19 C20 C21 177.1(13) .
S2 C19 C20 C21 -8(2) .
S2' C19 C20 C21 35(2) .
C18 C19 C20 C55 5.6(19) .
S2 C19 C20 C55 -179.2(10) .
S2' C19 C20 C55 -136.0(19) .
C19 C20 C21 C22 -176.8(14) .
C55 C20 C21 C22 -5(2) .
C19 C20 C21 O2 3(2) .
C55 C20 C21 O2 174.8(11) .
C20 C21 C22 C23 176.6(15) .
O2 C21 C22 C23 -3.4(16) .
C21 C22 C23 C24 1.1(18) .
C22 C23 C24 C25 -174.6(14) .
C22 C23 C24 O2 1.7(17) .
C23 C24 C25 C26 175.4(14) .
O2 C24 C25 C26 0(2) .
C23 C24 C25 C61 -6(2) .
O2 C24 C25 C61 178.0(12) .
C24 C25 C26 O1 -169.6(12) .
C61 C25 C26 O1 11.9(18) .
C24 C25 C26 C27 14(3) .
C61 C25 C26 C27 -165.0(17) .
O1 C29 C30 C1 175.9(12) .
C28 C29 C30 C1 -3(3) .
O1 C29 C30 C31 1.4(18) .
C28 C29 C30 C31 -177.0(18) .
C2 C1 C30 C29 179.0(13) .
S1 C1 C30 C29 4.0(19) .
C2 C1 C30 C31 -7(2) .
S1 C1 C30 C31 178.3(10) .
C29 C30 C31 C36 118.8(14) .
C1 C30 C31 C36 -56.0(17) .
C29 C30 C31 C32 -61.2(16) .
C1 C30 C31 C32 124.0(13) .
C36 C31 C32 F1 176.5(10) .
C30 C31 C32 F1 -3.6(16) .
C36 C31 C32 C33 -0.2(17) .
C30 C31 C32 C33 179.8(11) .
F1 C32 C33 F2 4.5(17) .
C31 C32 C33 F2 -178.6(11) .
F1 C32 C33 C34 -176.2(10) .
C31 C32 C33 C34 0.7(18) .
F2 C33 C34 F3 0.8(19) .
C32 C33 C34 F3 -178.5(11) .
F2 C33 C34 C35 178.7(11) .
C32 C33 C34 C35 -0.6(18) .
F3 C34 C35 C36 178.1(11) .
C33 C34 C35 C36 0(2) .
F3 C34 C35 F4 -2.0(17) .
C33 C34 C35 F4 -180.0(11) .
C34 C35 C36 F5 -178.1(11) .
F4 C35 C36 F5 1.9(17) .
C34 C35 C36 C31 0(2) .
F4 C35 C36 C31 -179.5(10) .
C32 C31 C36 C35 -0.4(17) .
C30 C31 C36 C35 179.7(12) .
C32 C31 C36 F5 178.2(10) .
C30 C31 C36 F5 -1.7(17) .
C4 C5 C37 C38 -77.9(15) .
C6 C5 C37 C38 106.2(14) .
C4 C5 C37 C42 99.6(14) .
C6 C5 C37 C42 -76.3(16) .
C42 C37 C38 C39 1.2(18) .
C5 C37 C38 C39 179.0(11) .
C42 C37 C38 F6 178.7(10) .
C5 C37 C38 F6 -3.5(17) .
C37 C38 C39 C40 -0.3(19) .
F6 C38 C39 C40 -178.0(10) .
C37 C38 C39 F7 177.6(11) .
F6 C38 C39 F7 -0.1(16) .
F7 C39 C40 C41 -177.9(11) .
C38 C39 C40 C41 0.1(18) .
F7 C39 C40 F8 3.0(18) .
C38 C39 C40 F8 -178.9(10) .
F8 C40 C41 C42 178.1(11) .
C39 C40 C41 C42 -1.0(19) .
F8 C40 C41 F9 -0.3(17) .
C39 C40 C41 F9 -179.3(11) .
C40 C41 C42 F10 -179.7(11) .
F9 C41 C42 F10 -1.3(17) .
C40 C41 C42 C37 2.0(19) .
F9 C41 C42 C37 -179.6(10) .
C38 C37 C42 F10 179.6(10) .
C5 C37 C42 F10 1.9(17) .
C38 C37 C42 C41 -2.0(16) .
C5 C37 C42 C41 -179.7(11) .
C9 C10 C43 C44 -122.2(14) .
C11 C10 C43 C44 62.2(18) .
C9 C10 C43 C48 63.0(18) .
C11 C10 C43 C48 -112.6(15) .
C48 C43 C44 F15 -179.9(11) .
C10 C43 C44 F15 4.8(18) .
C48 C43 C44 C45 -2.2(18) .
C10 C43 C44 C45 -177.6(12) .
C43 C44 C45 C46 2(2) .
F15 C44 C45 C46 179.8(11) .
C43 C44 C45 F14 -179.6(12) .
F15 C44 C45 F14 -1.8(17) .
F14 C45 C46 C47 -179.9(12) .
C44 C45 C46 C47 -1(2) .
F14 C45 C46 F13 2(2) .
C44 C45 C46 F13 -179.7(11) .
C45 C46 C47 C48 1(2) .
F13 C46 C47 C48 179.8(12) .
C45 C46 C47 F12 -179.4(12) .
F13 C46 C47 F12 -1(2) .
C46 C47 C48 F11 177.2(12) .
F12 C47 C48 F11 -2(2) .
C46 C47 C48 C43 -2(2) .
F12 C47 C48 C43 179.0(12) .
C44 C43 C48 F11 -177.0(11) .
C10 C43 C48 F11 -1.8(19) .
C44 C43 C48 C47 2.1(19) .
C10 C43 C48 C47 177.3(13) .
C14 C15 C49 C50 -112.1(14) .
C16 C15 C49 C50 65.0(16) .
C14 C15 C49 C54 60.5(17) .
C16 C15 C49 C54 -122.4(13) .
C54 C49 C50 F20 179.5(10) .
C15 C49 C50 F20 -7.3(16) .
C54 C49 C50 C51 -1.1(17) .
C15 C49 C50 C51 172.1(11) .
F20 C50 C51 F19 1.8(17) .
C49 C50 C51 F19 -177.6(11) .
F20 C50 C51 C52 176.7(11) .
C49 C50 C51 C52 -2.7(19) .
F19 C51 C52 C53 179.6(12) .
C50 C51 C52 C53 5(2) .
F19 C51 C52 F18 -2.8(19) .
C50 C51 C52 F18 -177.7(11) .
F18 C52 C53 F17 -2(2) .
C51 C52 C53 F17 175.3(12) .
F18 C52 C53 C54 179.6(11) .
C51 C52 C53 C54 -3(2) .
C52 C53 C54 F16 -179.7(12) .
F17 C53 C54 F16 2.1(18) .
C52 C53 C54 C49 -1(2) .
F17 C53 C54 C49 -179.4(11) .
C50 C49 C54 F16 -178.4(10) .
C15 C49 C54 F16 8.6(16) .
C50 C49 C54 C53 3.1(17) .
C15 C49 C54 C53 -170.0(11) .
C21 C20 C55 C56 -103.1(14) .
C19 C20 C55 C56 69.5(16) .
C21 C20 C55 C60 76.1(16) .
C19 C20 C55 C60 -111.3(14) .
C60 C55 C56 C57 2.0(18) .
C20 C55 C56 C57 -178.7(12) .
C60 C55 C56 F21 -177.8(10) .
C20 C55 C56 F21 1.4(17) .
F21 C56 C57 C58 178.5(11) .
C55 C56 C57 C58 -1(2) .
F21 C56 C57 F22 -1.1(17) .
C55 C56 C57 F22 179.0(11) .
C56 C57 C58 F23 -178.3(11) .
F22 C57 C58 F23 1.3(19) .
C56 C57 C58 C59 1(2) .
F22 C57 C58 C59 -179.8(12) .
F23 C58 C59 C60 178.2(12) .
C57 C58 C59 C60 -1(2) .
F23 C58 C59 F24 1(2) .
C57 C58 C59 F24 -178.4(12) .
F24 C59 C60 F25 -2.1(19) .
C58 C59 C60 F25 -179.7(12) .
F24 C59 C60 C55 179.2(12) .
C58 C59 C60 C55 2(2) .
C56 C55 C60 C59 -2.2(19) .
C20 C55 C60 C59 178.6(12) .
C56 C55 C60 F25 179.1(10) .
C20 C55 C60 F25 -0.2(18) .
C24 C25 C61 C62 -67.9(17) .
C26 C25 C61 C62 110.8(14) .
C24 C25 C61 C66 115.0(14) .
C26 C25 C61 C66 -66.4(16) .
C66 C61 C62 C63 -0.4(18) .
C25 C61 C62 C63 -177.8(12) .
C66 C61 C62 F26 -180.0(10) .
C25 C61 C62 F26 2.7(17) .
F26 C62 C63 F27 -0.4(19) .
C61 C62 C63 F27 -179.9(11) .
F26 C62 C63 C64 -178.8(12) .
C61 C62 C63 C64 2(2) .
C62 C63 C64 F28 179.0(13) .
F27 C63 C64 F28 1(2) .
C62 C63 C64 C65 -1(2) .
F27 C63 C64 C65 -179.3(13) .
F28 C64 C65 C66 179.0(14) .
C63 C64 C65 C66 -1(2) .
F28 C64 C65 F29 -1(2) .
C63 C64 C65 F29 178.8(13) .
C64 C65 C66 F30 -178.7(13) .
F29 C65 C66 F30 1.4(19) .
C64 C65 C66 C61 2(2) .
F29 C65 C66 C61 -177.6(11) .
C62 C61 C66 F30 179.5(11) .
C25 C61 C66 F30 -3.2(18) .
C62 C61 C66 C65 -1.5(17) .
C25 C61 C66 C65 175.8(12) .
C27 C26 O1 C29 -0.8(15) .
C25 C26 O1 C29 -178.4(11) .
C30 C29 O1 C26 -177.0(12) .
C28 C29 O1 C26 1.8(16) .
C25 C24 O2 C21 172.9(12) .
C23 C24 O2 C21 -3.7(14) .
C20 C21 O2 C24 -175.6(12) .
C22 C21 O2 C24 4.4(14) .
C15 C14 O3 C11 180.0(13) .
C13 C14 O3 C11 1.1(18) .
C12 C11 O3 C14 -4.3(17) .
C10 C11 O3 C14 176.3(13) .
C5 C6 O4 C9 -172.0(13) .
C7 C6 O4 C9 3.7(15) .
C10 C9 O4 C6 175.3(13) .
C8 C9 O4 C6 -2.4(16) .
C30 C1 S1 C4 179.3(11) .
C2 C1 S1 C4 3.5(9) .
C3 C4 S1 C1 -3.0(10) .
C5 C4 S1 C1 173.8(11) .
C17 C16 S2 C19 4.9(10) .
C15 C16 S2 C19 -175.2(12) .
S2' C16 S2 C19 -72.4(9) .
C18 C19 S2 C16 -5.4(10) .
C20 C19 S2 C16 178.7(12) .
S2' C19 S2 C16 72.8(9) .
C18 C19 S2' C16 40.6(17) .
C20 C19 S2' C16 -170.2(12) .
S2 C19 S2' C16 -70.1(10) .
C17 C16 S2' C19 -41.5(17) .
C15 C16 S2' C19 171.8(12) .
S2 C16 S2' C19 70.4(10) .
Cl1 C67 Cl2 O5 -1(2) 3_656
O1 C26 C27 C28 -1(2) .
C25 C26 C27 C28 176.5(16) .
C26 C27 C28 C29 2(2) .
C30 C29 C28 C27 176.3(17) .
O1 C29 C28 C27 -2(2) .
O3 C11 C12 C13 6(2) .
C10 C11 C12 C13 -175.0(18) .
O3 C14 C13 C12 2(2) .
C15 C14 C13 C12 -176.1(19) .
C11 C12 C13 C14 -5(2) .
